data_7113063
loop_
_publ_author_name
'Fujii, Kotaro'
'Lazuen Garay, Ana'
'Hill, Janeen'
'Sbircea, Elena'
'Pan, Zhigang'
'Xu, Mingcan'
'Apperley, David C.'
'James, Stuart L.'
'Harris, Kenneth D. M.'

_publ_section_title
;
 Direct structure elucidation by powder X-ray diffraction of a
 metal-organic framework material prepared by solvent-free grinding.
;
_journal_issue 40
_journal_name_full 'Chemical communications (Cambridge, England)'
_journal_page_first 7572
_journal_page_last 7574
_journal_paper_doi 10.1039/c0cc02635b
_journal_volume 46
_journal_year 2010
_chemical_formula_sum 'C9 H6 N O4 Zn'
_chemical_formula_weight 257.53
_chemical_name_systematic ' ?'
_space_group_IT_number 14
_symmetry_cell_setting monoclinic
_symmetry_space_group_name_Hall '-P 2yab'
_symmetry_space_group_name_H-M 'P 1 21/a 1'
_audit_creation_date 2010-02-09T16:13
_audit_creation_method 'from EXP file using GSAS2CIF'
_audit_update_record ' 2010-02-09T16:13 Initial CIF as created by GSAS2CIF'
_cell_angle_alpha 90.0
_cell_angle_beta 105.746(5)
_cell_angle_gamma 90.0
_cell_formula_units_Z 8
_cell_length_a 13.3226(8)
_cell_length_b 11.3815(5)
_cell_length_c 13.9942(8)
_cell_volume 2042.3(2)
_computing_structure_refinement GSAS
_diffrn_radiation_polarisn_ratio 0.55
_diffrn_radiation_probe x-ray
_diffrn_radiation_wavelength 1.5406
_exptl_absorpt_correction_T_max 1.00000
_exptl_absorpt_correction_T_min 1.00000
_exptl_absorpt_process_details
; GSAS Absorption/surface roughness correction: function number 0
No correction is applied.
;
_pd_block_id 2010-02-09T16:13|ZN-COMPLEX|Kotaro_Fujii|D8
_pd_calc_method 'Rietveld Refinement'
_pd_instr_location ' ?'
_pd_meas_2theta_range_inc 0.01702
_pd_meas_2theta_range_max 69.99817
_pd_meas_2theta_range_min 4.01702
_pd_phase_name 'from C:/data/QUB/Zn-complex/Rietveld/1.cif'
_pd_proc_2theta_range_inc 0.01702
_pd_proc_2theta_range_max 70.02885
_pd_proc_2theta_range_min 4.04771
_pd_proc_info_datetime 2010-02-09T16:13:51
_pd_proc_info_excluded_regions ' ?'
_pd_proc_ls_background_function
; GSAS Background function number 7 with 36 terms.
Linear interpolation
1: 3129.73 2: 2481.22 3: 2202.99 4: 2004.76
5: 2143.13 6: 2416.33 7: 2028.90 8: 1740.74
9: 1526.25 10: 1527.94 11: 1114.29 12: 1069.55
13: 1022.29 14: 958.145 15: 957.191 16: 894.440
17: 826.577 18: 742.802 19: 783.175 20: 786.636
21: 865.755 22: 770.269 23: 812.838 24: 656.596
25: 704.517 26: 679.678 27: 673.276 28: 623.866
29: 680.026 30: 624.880 31: 649.590 32: 612.963
33: 636.745 34: 611.722 35: 599.321 36: 607.755
;
_pd_proc_ls_peak_cutoff 0.00200
_pd_proc_ls_pref_orient_corr
; March-Dollase
AXIS 1 Ratio= 0.86301 h= 1.000 k= 1.000 l= 0.000
Prefered orientation correction range: Min= 0.80188, Max= 1.18279
;
_pd_proc_ls_profile_function
;
CW Profile function number 3 with 19 terms
Pseudovoigt profile coefficients as parameterized in
P. Thompson, D.E. Cox & J.B. Hastings (1987). J. Appl. Cryst.,20,79-83.
Asymmetry correction of L.W. Finger, D.E. Cox & A. P. Jephcoat (1994).
J. Appl. Cryst.,27,892-900.
Peak tails are ignored where the intensity is below 0.0020 times the peak
Aniso. broadening axis 0.0 0.0 1.0
;
_pd_proc_ls_prof_R_factor 0.0375
_pd_proc_ls_prof_wR_expected 0.0270
_pd_proc_ls_prof_wR_factor 0.0507
_pd_spec_mounting ' ?'
_refine_ls_goodness_of_fit_all 1.91
_refine_ls_matrix_type full
_refine_ls_number_parameters 140
_refine_ls_number_restraints 135
_refine_ls_R_Fsqd_factor 0.23574
_refine_ls_shift/su_max 0.16
_refine_ls_shift/su_mean 0.05
_reflns_d_resolution_high 1.343
_reflns_d_resolution_low 13.469
_reflns_limit_h_max 10
_reflns_limit_h_min 0
_reflns_limit_k_max 8
_reflns_limit_k_min 0
_reflns_limit_l_max 10
_reflns_limit_l_min -10
_reflns_number_total 885
_cod_data_source_file c0cc02635b.txt
_cod_data_source_block ZN-COMPLEX_publ
_cod_depositor_comments
;
The following automatic conversions were performed:

'_geom_bond_publ_flag' value 'N' changed to 'n' according to
/usr/data/users/saulius/automatic-downloads/retrospective/RSC/lib/dictionaries/cif_core.dic
dictionary named 'cif_core.dic' version 2.4.2 from 2011-04-26 (82
times).

'_geom_angle_publ_flag' value 'N' changed to 'n' according
to
/usr/data/users/saulius/automatic-downloads/retrospective/RSC/lib/dictionaries/cif_core.dic
dictionary named 'cif_core.dic' version 2.4.2 from 2011-04-26 (83
times).

Automatic conversion script
Id: cif_fix_values 2281 2013-09-26 08:29:07Z andrius 
;
_cod_original_cell_volume 2042.33(24)
_cod_database_code 7113063

loop_
_symmetry_equiv_pos_site_id
_symmetry_equiv_pos_as_xyz
1 +x,+y,+z
2 -x+1/2,+y+1/2,-z
-1 -x,-y,-z
-2 +x+1/2,-y+1/2,+z

loop_
_atom_site_type_symbol
_atom_site_label
_atom_site_fract_x
_atom_site_fract_y
_atom_site_fract_z
_atom_site_occupancy
_atom_site_thermal_displace_type
_atom_site_U_iso_or_equiv
_atom_site_symmetry_multiplicity
Zn Zn1 0.7352(8) 0.5043(8) 0.6889(10) 1.0 Uiso 0.1391(20) 4
N N2 0.7353(7) 0.5023(8) 0.5459(15) 1.0 Uiso 0.1391(20) 4
C C3 0.7883(7) 0.5830(7) 0.5115(14) 1.0 Uiso 0.1391(20) 4
C C4 0.7947(6) 0.5862(5) 0.4151(14) 1.0 Uiso 0.1391(20) 4
C C5 0.7438(6) 0.50179(33) 0.3487(14) 1.0 Uiso 0.1391(20) 4
C C6 0.6882(6) 0.4170(5) 0.3839(15) 1.0 Uiso 0.1391(20) 4
C C7 0.6862(6) 0.4208(8) 0.4820(15) 1.0 Uiso 0.1391(20) 4
C C8 0.7504(6) 0.50470(35) 0.2448(14) 1.0 Uiso 0.1391(20) 4
C C9 0.7252(7) 0.6055(7) 0.1876(15) 1.0 Uiso 0.1391(20) 4
C C10 0.7323(9) 0.6049(16) 0.0910(15) 1.0 Uiso 0.1391(20) 4
N N11 0.7624(8) 0.5120(22) 0.0481(15) 1.0 Uiso 0.1391(20) 4
C C12 0.7865(6) 0.4154(17) 0.1032(17) 1.0 Uiso 0.1391(20) 4
C C13 0.7818(6) 0.4077(8) 0.2004(16) 1.0 Uiso 0.1391(20) 4
Zn Zn14 0.7608(6) 0.5244(7) -0.0969(8) 1.0 Uiso 0.1391(20) 4
O O15 0.6668(19) 0.6189(18) -0.1604(17) 1.0 Uiso 0.1391(20) 4
C C16 0.6235(19) 0.6654(17) -0.2428(16) 1.0 Uiso 0.1391(20) 4
O O17 0.6503(20) 0.6440(20) -0.3207(18) 1.0 Uiso 0.1391(20) 4
C C18 0.5358(19) 0.7495(17) -0.2465(13) 1.0 Uiso 0.1391(20) 4
C C19 0.4973(19) 0.7782(17) -0.1714(13) 1.0 Uiso 0.1391(20) 4
C C20 0.4096(19) 0.8615(18) -0.1730(16) 1.0 Uiso 0.1391(20) 4
O O21 0.3619(20) 0.9109(18) -0.2530(18) 1.0 Uiso 0.1391(20) 4
O O22 0.3862(21) 0.8789(21) -0.0929(18) 1.0 Uiso 0.1391(20) 4
O O23 0.8859(17) 0.3828(21) -0.0969(16) 1.0 Uiso 0.1391(20) 4
C C24 0.9105(15) 0.3601(18) -0.1757(12) 1.0 Uiso 0.1391(20) 4
O O25 0.8698(17) 0.4109(18) -0.2567(15) 1.0 Uiso 0.1391(20) 4
C C26 0.9918(15) 0.2682(17) -0.1729(7) 1.0 Uiso 0.1391(20) 4
C C27 1.0262(15) 0.2311(17) -0.2481(8) 1.0 Uiso 0.1391(20) 4
C C28 1.1074(15) 0.1390(17) -0.2443(13) 1.0 Uiso 0.1391(20) 4
O O29 1.1318(16) 0.1160(20) -0.3229(16) 1.0 Uiso 0.1391(20) 4
O O30 1.1458(17) 0.0902(18) -0.1621(16) 1.0 Uiso 0.1391(20) 4
H H31 0.8250(8) 0.6438(8) 0.5575(15) 1.0 Uiso 0.1619(24) 4
H H32 0.8350(6) 0.6480(5) 0.3937(15) 1.0 Uiso 0.1619(24) 4
H H33 0.6507(6) 0.3552(5) 0.3397(16) 1.0 Uiso 0.1619(24) 4
H H34 0.6465(7) 0.3603(9) 0.5058(17) 1.0 Uiso 0.1619(24) 4
H H35 0.7025(7) 0.6765(6) 0.2155(18) 1.0 Uiso 0.1619(24) 4
H H36 0.7141(11) 0.6770(19) 0.0518(17) 1.0 Uiso 0.1619(24) 4
H H37 0.8089(6) 0.3459(22) 0.0731(20) 1.0 Uiso 0.1619(24) 4
H H38 0.8005(7) 0.3343(7) 0.2376(19) 1.0 Uiso 0.1619(24) 4
H H39 0.5035(20) 0.7865(18) -0.3107(13) 1.0 Uiso 0.1619(24) 4
H H40 0.5300(20) 0.7406(18) -0.1075(13) 1.0 Uiso 0.1619(24) 4
H H41 1.0230(17) 0.2315(18) -0.1083(7) 1.0 Uiso 0.1619(24) 4
H H42 0.9951(16) 0.2675(18) -0.3129(8) 1.0 Uiso 0.1619(24) 4

loop_
_atom_type_symbol
_atom_type_number_in_cell
_atom_type_scat_dispersion_real
_atom_type_scat_dispersion_imag
_atom_type_scat_Cromer_Mann_a1
_atom_type_scat_Cromer_Mann_a2
_atom_type_scat_Cromer_Mann_a3
_atom_type_scat_Cromer_Mann_a4
_atom_type_scat_Cromer_Mann_b1
_atom_type_scat_Cromer_Mann_b2
_atom_type_scat_Cromer_Mann_b3
_atom_type_scat_Cromer_Mann_b4
_atom_type_scat_Cromer_Mann_c
_atom_type_scat_source
Zn 8.0 0.000 0.000 14.0743 3.26550 7.03180 0.23330 5.16520 10.3163 2.41000 58.7097 1.30410 International_Tables_Vol_C
N 8.0 0.000 0.000 12.2126 0.00570 3.13220 9.89330 2.01250 28.9975 1.16630 0.58260 -11.529 International_Tables_Vol_C
C 72.0 0.000 0.000 2.31000 20.8439 1.02000 10.2075 1.58860 0.56870 0.86500 51.6512 0.21560 International_Tables_Vol_C
O 32.0 0.000 0.000 3.04850 13.2771 2.28680 5.70110 1.54630 0.32390 0.86700 32.9089 0.25080 International_Tables_Vol_C
H 48.0 0.000 0.000 0.49300 10.5109 0.32291 26.1257 0.14019 3.14236 0.04081 57.7997 0.00304 International_Tables_Vol_C

loop_
_geom_angle_atom_site_label_1
_geom_angle_atom_site_label_2
_geom_angle_atom_site_label_3
_geom_angle
_geom_angle_site_symmetry_1
_geom_angle_site_symmetry_3
_geom_angle_publ_flag
N2 Zn1 O17 95.7(9) 1_555 1_556 n
N2 Zn1 O21 100.9(11) 1_555 -2_676 n
N2 Zn1 O25 97.4(9) 1_555 1_556 n
N2 Zn1 O29 95.8(8) 1_555 -2_566 n
O17 Zn1 O21 92.7(6) 1_556 -2_676 n
O17 Zn1 O25 152.8(6) 1_556 1_556 n
O17 Zn1 O29 100.9(6) 1_556 -2_566 n
O21 Zn1 O25 61.5(4) -2_676 1_556 n
O21 Zn1 O29 157.3(11) -2_676 -2_566 n
O25 Zn1 O29 101.4(5) 1_556 -2_566 n
Zn1 N2 C3 120.0(6) 1_555 1_555 n
Zn1 N2 C7 123.1(6) 1_555 1_555 n
C3 N2 C7 116.9(4) 1_555 1_555 n
N2 C3 C4 123.73(30) 1_555 1_555 n
N2 C3 H31 118.13(26) 1_555 1_555 n
C4 C3 H31 118.14(25) 1_555 1_555 n
C3 C4 C5 119.49(30) 1_555 1_555 n
C3 C4 H32 120.27(25) 1_555 1_555 n
C5 C4 H32 120.24(25) 1_555 1_555 n
C4 C5 C6 117.2(4) 1_555 1_555 n
C4 C5 C8 119.8(4) 1_555 1_555 n
C6 C5 C8 123.0(4) 1_555 1_555 n
C5 C6 C7 119.22(29) 1_555 1_555 n
C5 C6 H33 120.39(25) 1_555 1_555 n
C7 C6 H33 120.39(24) 1_555 1_555 n
N2 C7 C6 123.45(30) 1_555 1_555 n
N2 C7 H34 118.28(25) 1_555 1_555 n
C6 C7 H34 118.27(26) 1_555 1_555 n
C5 C8 C9 121.1(5) 1_555 1_555 n
C5 C8 C13 121.9(5) 1_555 1_555 n
C9 C8 C13 117.0(4) 1_555 1_555 n
C8 C9 C10 119.41(29) 1_555 1_555 n
C8 C9 H35 120.29(25) 1_555 1_555 n
C10 C9 H35 120.29(25) 1_555 1_555 n
C9 C10 N11 123.66(30) 1_555 1_555 n
C9 C10 H36 118.17(25) 1_555 1_555 n
N11 C10 H36 118.17(26) 1_555 1_555 n
C10 N11 C12 116.8(4) 1_555 1_555 n
C10 N11 Zn14 118.2(13) 1_555 1_555 n
C12 N11 Zn14 124.9(13) 1_555 1_555 n
N11 C12 C13 123.67(30) 1_555 1_555 n
N11 C12 H37 118.16(25) 1_555 1_555 n
C13 C12 H37 118.16(25) 1_555 1_555 n
C8 C13 C12 119.39(29) 1_555 1_555 n
C8 C13 H38 120.30(25) 1_555 1_555 n
C12 C13 H38 120.31(24) 1_555 1_555 n
N11 Zn14 O15 111.8(12) 1_555 1_555 n
N11 Zn14 O22 103.3(8) 1_555 -2_675 n
N11 Zn14 O30 101.9(9) 1_555 -2_565 n
O15 Zn14 O22 99.1(6) 1_555 -2_675 n
O15 Zn14 O30 79.23(35) 1_555 -2_565 n
O22 Zn14 O30 153.4(14) -2_675 -2_565 n
Zn14 O15 C16 146.3(14) 1_555 1_555 n
O15 C16 O17 123.1(7) 1_555 1_555 n
O15 C16 C18 117.3(6) 1_555 1_555 n
O17 C16 C18 119.6(7) 1_555 1_555 n
Zn1 O17 C16 113.3(13) 1_554 1_555 n
C16 C18 C19 126.4(4) 1_555 1_555 n
C16 C18 H39 116.77(27) 1_555 1_555 n
C19 C18 H39 116.82(26) 1_555 1_555 n
C18 C19 C20 127.5(4) 1_555 1_555 n
C18 C19 H40 116.25(27) 1_555 1_555 n
C20 C19 H40 116.22(27) 1_555 1_555 n
C19 C20 O21 119.9(7) 1_555 1_555 n
C19 C20 O22 117.8(7) 1_555 1_555 n
O21 C20 O22 122.4(7) 1_555 1_555 n
Zn1 O21 C20 140.6(15) -2_574 1_555 n
Zn14 O22 C20 118.1(14) -2_575 1_555 n
O23 C24 O25 122.9(7) 1_555 1_555 n
O23 C24 C26 118.6(7) 1_555 1_555 n
O25 C24 C26 118.5(6) 1_555 1_555 n
Zn1 O25 C24 134.1(14) 1_554 1_555 n
C24 C26 C27 127.2(4) 1_555 1_555 n
C24 C26 H41 116.39(27) 1_555 1_555 n
C27 C26 H41 116.39(26) 1_555 1_555 n
C26 C27 C28 126.6(4) 1_555 1_555 n
C26 C27 H42 116.69(26) 1_555 1_555 n
C28 C27 H42 116.68(27) 1_555 1_555 n
C27 C28 O29 118.1(7) 1_555 1_555 n
C27 C28 O30 117.0(6) 1_555 1_555 n
O29 C28 O30 124.9(7) 1_555 1_555 n
Zn1 O29 C28 115.1(13) -2_664 1_555 n
Zn14 O30 C28 140.0(14) -2_665 1_555 n

loop_
_geom_bond_atom_site_label_1
_geom_bond_atom_site_label_2
_geom_bond_distance
_geom_bond_site_symmetry_2
_geom_bond_publ_flag
Zn1 N2 2.001(22) 1_555 n
Zn1 Zn14 2.933(12) 1_556 n
Zn1 C16 2.694(31) 1_556 n
Zn1 O17 1.935(33) 1_556 n
Zn1 O21 1.924(31) -2_566 n
Zn1 O25 2.045(30) 1_556 n
Zn1 C28 2.701(25) -2_456 n
Zn1 O29 1.917(29) -2_456 n
N2 Zn1 2.001(22) 1_555 n
N2 C3 1.325(5) 1_555 n
N2 C7 1.331(5) 1_555 n
C3 N2 1.325(5) 1_555 n
C3 C4 1.375(5) 1_555 n
C3 H31 0.9800(14) 1_555 n
C4 C3 1.375(5) 1_555 n
C4 C5 1.380(5) 1_555 n
C4 H32 0.9800(14) 1_555 n
C5 C4 1.380(5) 1_555 n
C5 C6 1.386(5) 1_555 n
C5 C8 1.480(5) 1_555 n
C6 C5 1.386(5) 1_555 n
C6 C7 1.380(5) 1_555 n
C6 H33 0.9800(14) 1_555 n
C7 N2 1.331(5) 1_555 n
C7 C6 1.380(5) 1_555 n
C7 H34 0.9800(14) 1_555 n
C8 C5 1.480(5) 1_555 n
C8 C9 1.388(5) 1_555 n
C8 C13 1.387(5) 1_555 n
C9 C8 1.388(5) 1_555 n
C9 C10 1.381(5) 1_555 n
C9 H35 0.9800(14) 1_555 n
C10 C9 1.381(5) 1_555 n
C10 N11 1.330(5) 1_555 n
C10 H36 0.9800(14) 1_555 n
N11 C10 1.330(5) 1_555 n
N11 C12 1.330(5) 1_555 n
C12 N11 1.330(5) 1_555 n
C12 C13 1.381(5) 1_555 n
C12 H37 0.9800(14) 1_555 n
C13 C8 1.387(5) 1_555 n
C13 C12 1.381(5) 1_555 n
C13 H38 0.9800(14) 1_555 n
Zn14 N11 2.029(20) 1_555 n
Zn14 O15 1.706(29) 1_555 n
Zn14 O22 1.989(34) -2_565 n
Zn14 O23 2.319(30) 1_555 n
Zn14 O30 2.030(27) -2_455 n
O15 Zn14 1.706(29) 1_555 n
O15 C16 1.258(5) 1_555 n
C16 O15 1.258(5) 1_555 n
C16 O17 1.258(5) 1_555 n
C16 C18 1.500(5) 1_555 n
O17 C16 1.258(5) 1_555 n
C18 C16 1.500(5) 1_555 n
C18 C19 1.330(5) 1_555 n
C18 H39 0.9800(14) 1_555 n
C19 C18 1.330(5) 1_555 n
C19 C20 1.500(5) 1_555 n
C19 H40 0.9800(14) 1_555 n
C20 C19 1.500(5) 1_555 n
C20 O21 1.259(5) 1_555 n
C20 O22 1.258(5) 1_555 n
O21 C20 1.259(5) 1_555 n
O22 C20 1.258(5) 1_555 n
O23 C24 1.259(5) 1_555 n
C24 O23 1.259(5) 1_555 n
C24 O25 1.257(5) 1_555 n
C24 C26 1.498(5) 1_555 n
O25 C24 1.257(5) 1_555 n
C26 C24 1.498(5) 1_555 n
C26 C27 1.327(5) 1_555 n
C26 H41 0.9800(14) 1_555 n
C27 C26 1.327(5) 1_555 n
C27 C28 1.497(5) 1_555 n
C27 H42 0.9800(14) 1_555 n
C28 C27 1.497(5) 1_555 n
C28 O29 1.256(5) 1_555 n
C28 O30 1.255(5) 1_555 n
O29 Zn1 1.917(29) -2_554 n
O29 C28 1.256(5) 1_555 n
O30 C28 1.255(5) 1_555 n
